data_4323729
loop_
_publ_author_name
'Leonardo Cerasino'
'Kevin M. Williams'
'Francesco P. Intini'
'Renzo Cini'
'Luigi G. Marzilli'
'Giovanni Natile'

_publ_section_title
;
 Factors Influencing the Configuration and Conformation of Diamine Chelate
 Rings in Platinum(II) Compounds: 2,4-Bis(methylamino)pentane Complexes
;
_journal_name_full 'Inorganic Chemistry'
_journal_page_first 6070
_journal_page_last 6079
_journal_paper_doi 10.1021/ic970704i
_journal_volume 36
_journal_year 1997
_chemical_formula_sum 'C7 H18 I2 N2 Pt'
_chemical_formula_weight 579.1
_chemical_name_systematic
;

bis(N,N'-Dimethyl-2,4-diaminopentane)diodoplatinum(II)
;
_space_group_IT_number 14
_symmetry_space_group_name_Hall '-P 2yn'
_symmetry_space_group_name_H-M 'P 1 21/n 1'
_atom_sites_solution_hydrogens geom
_atom_sites_solution_primary direct
_atom_sites_solution_secondary difmap
_audit_creation_method SHELXL
_cell_angle_alpha 90.00
_cell_angle_beta 102.17(3)
_cell_angle_gamma 90.00
_cell_formula_units_Z 4
_cell_length_a 8.408(4)
_cell_length_b 15.774(4)
_cell_length_c 10.190(4)
_cell_measurement_reflns_used 30
_cell_measurement_temperature 293(2)
_cell_measurement_theta_max 40
_cell_measurement_theta_min 10
_cell_volume 1321.1(9)
_computing_cell_refinement XSCANS
_computing_data_collection XSCANS
_computing_data_reduction XSCANS
_computing_molecular_graphics ZORTEP
_computing_publication_material CIFTAB
_computing_structure_refinement 'SHELXL-93 (Sheldrick, 1993)'
_computing_structure_solution 'SHELXS-86 (Sheldrick, 1990)'
_diffrn_ambient_temperature 293(2)
_diffrn_measurement_method omega
_diffrn_radiation_monochromator graphite
_diffrn_radiation_source 'fine-focus sealed tube'
_diffrn_radiation_type MoK\a
_diffrn_radiation_wavelength 0.71073
_diffrn_reflns_av_R_equivalents 0.0300
_diffrn_reflns_av_sigmaI/netI 0.0696
_diffrn_reflns_limit_h_max 9
_diffrn_reflns_limit_h_min -9
_diffrn_reflns_limit_k_max 18
_diffrn_reflns_limit_k_min -18
_diffrn_reflns_limit_l_max 12
_diffrn_reflns_limit_l_min -12
_diffrn_reflns_number 4830
_diffrn_reflns_theta_max 24.99
_diffrn_reflns_theta_min 2.42
_diffrn_standards_decay_% no
_diffrn_standards_interval_count 100
_diffrn_standards_number 3
_exptl_absorpt_coefficient_mu 15.32
_exptl_absorpt_correction_T_max 0.789
_exptl_absorpt_correction_T_min 0.655
_exptl_absorpt_correction_type psi-scan
_exptl_crystal_colour yellow
_exptl_crystal_density_diffrn 2.912
_exptl_crystal_description parallelepiped
_exptl_crystal_F_000 1032
_exptl_crystal_size_max 0.3
_exptl_crystal_size_mid 0.2
_exptl_crystal_size_min 0.2
_refine_diff_density_max 4.524
_refine_diff_density_min -1.905
_refine_diff_density_rms 0.281
_refine_ls_extinction_coef none
_refine_ls_extinction_method none
_refine_ls_goodness_of_fit_all 1.026
_refine_ls_goodness_of_fit_obs 1.085
_refine_ls_matrix_type full
_refine_ls_number_parameters 109
_refine_ls_number_reflns 2280
_refine_ls_number_restraints 0
_refine_ls_restrained_S_all 1.026
_refine_ls_restrained_S_obs 1.085
_refine_ls_R_factor_all 0.0830
_refine_ls_R_factor_obs 0.0559
_refine_ls_shift/esd_max 0.002
_refine_ls_shift/esd_mean 0.000
_refine_ls_structure_factor_coef Fsqd
_refine_ls_weighting_details 'w=1/[\s^2^(Fo^2^)+(0.0826P)^2^+0.0054P] where P=(Fo^2^+2Fc^2^)/3'
_refine_ls_weighting_scheme calc
_refine_ls_wR_factor_all 0.1445
_refine_ls_wR_factor_obs 0.1287
_reflns_number_observed 1668
_reflns_number_total 2280
_reflns_observed_criterion >2sigma(I)
_cod_data_source_file ic970704i_2.cif
_cod_data_source_block DI
_cod_depositor_comments
;
The following automatic conversions were performed:

'_refine_ls_weighting_scheme' value 'calc
w=1/[\s^2^(Fo^2^)+(0.0826P)^2^+0.0054P] where P=(Fo^2^+2Fc^2^)/3' was
changed to 'calc'. New tag '_refine_ls_weighting_details' was
created. The value of the new tag was set to
'w=1/[\s^2^(Fo^2^)+(0.0826P)^2^+0.0054P] where P=(Fo^2^+2Fc^2^)/3'.

Automatic conversion script
Id: cif_fix_values 3143 2015-03-26 13:38:13Z robertas 
;
_cod_database_code 4323729

loop_
_symmetry_equiv_pos_as_xyz
'x, y, z'
'-x+1/2, y+1/2, -z+1/2'
'-x, -y, -z'
'x-1/2, -y-1/2, z-1/2'

loop_
_atom_site_aniso_label
_atom_site_aniso_U_11
_atom_site_aniso_U_22
_atom_site_aniso_U_33
_atom_site_aniso_U_23
_atom_site_aniso_U_13
_atom_site_aniso_U_12
Pt 0.0444(4) 0.0323(4) 0.0335(3) -0.0025(3) 0.0162(3) -0.0003(3)
I1 0.0821(10) 0.0492(7) 0.0510(7) -0.0098(6) 0.0281(7) 0.0153(7)
I2 0.0851(10) 0.0423(7) 0.0529(7) -0.0023(5) 0.0328(7) -0.0184(7)
N2 0.053(10) 0.043(8) 0.045(8) 0.001(6) 0.021(7) -0.012(7)
N4 0.051(9) 0.037(8) 0.044(8) -0.013(6) 0.024(7) -0.006(7)
C6 0.041(12) 0.094(17) 0.061(13) 0.002(12) 0.013(10) -0.010(11)
C2 0.049(11) 0.046(10) 0.059(11) 0.004(9) 0.030(10) -0.011(9)
C1 0.053(12) 0.069(14) 0.048(11) 0.011(9) 0.012(10) 0.004(10)
C3 0.043(10) 0.025(8) 0.050(10) -0.007(7) 0.015(8) -0.005(7)
C4 0.051(11) 0.037(9) 0.039(9) 0.000(7) 0.032(8) -0.003(8)
C7 0.058(13) 0.077(14) 0.045(10) -0.006(10) 0.020(10) 0.003(11)
C5 0.054(12) 0.077(14) 0.054(11) 0.021(10) 0.031(10) -0.003(10)

loop_
_atom_site_label
_atom_site_type_symbol
_atom_site_fract_x
_atom_site_fract_y
_atom_site_fract_z
_atom_site_U_iso_or_equiv
_atom_site_thermal_displace_type
_atom_site_occupancy
_atom_site_calc_flag
_atom_site_refinement_flags
_atom_site_disorder_group
Pt Pt 0.00900(8) 0.23244(4) 0.29704(6) 0.0356(2) Uani 1 d . .
I1 I 0.0999(2) 0.11603(8) 0.14949(13) 0.0587(4) Uani 1 d . .
I2 I -0.1514(2) 0.12671(7) 0.41362(13) 0.0574(4) Uani 1 d . .
N2 N 0.1363(18) 0.3203(9) 0.2054(14) 0.045(4) Uani 1 d . .
H1N2 H 0.1481(18) 0.2956(9) 0.1274(14) 0.054 Uiso 1 calc R .
N4 N -0.0547(18) 0.3248(8) 0.4189(14) 0.042(3) Uani 1 d . .
H1N4 H -0.1415(18) 0.3023(8) 0.4470(14) 0.050 Uiso 1 calc R .
C6 C 0.3059(23) 0.3344(15) 0.2845(20) 0.065(6) Uani 1 d . .
H6A H 0.3581(23) 0.2806(15) 0.3071(20) 0.098 Uiso 1 calc R .
H6B H 0.3019(23) 0.3648(15) 0.3653(20) 0.098 Uiso 1 calc R .
H6C H 0.3664(23) 0.3666(15) 0.2318(20) 0.098 Uiso 1 calc R .
C2 C 0.0480(22) 0.4003(11) 0.1654(19) 0.049(5) Uani 1 d . .
H2 H 0.1263(22) 0.4373(11) 0.1346(19) 0.058 Uiso 1 calc R .
C1 C -0.0827(24) 0.3817(13) 0.0412(18) 0.056(5) Uani 1 d . .
H1A H -0.0355(24) 0.3515(13) -0.0231(18) 0.084 Uiso 1 calc R .
H1B H -0.1285(24) 0.4340(13) 0.0025(18) 0.084 Uiso 1 calc R .
H1C H -0.1666(24) 0.3477(13) 0.0657(18) 0.084 Uiso 1 calc R .
C3 C 0.0004(20) 0.4464(10) 0.2788(16) 0.039(4) Uani 1 d . .
H3A H -0.0466(20) 0.5001(10) 0.2438(16) 0.047 Uiso 1 calc R .
H3B H 0.0999(20) 0.4596(10) 0.3432(16) 0.047 Uiso 1 calc R .
C4 C -0.1164(20) 0.4065(10) 0.3566(16) 0.039(4) Uani 1 d . .
H4 H -0.1242(20) 0.4454(10) 0.4299(16) 0.047 Uiso 1 calc R .
C7 C 0.0685(24) 0.3366(13) 0.5435(19) 0.059(5) Uani 1 d . .
H7A H 0.1051(24) 0.2822(13) 0.5803(19) 0.088 Uiso 1 calc R .
H7B H 0.0217(24) 0.3675(13) 0.6072(19) 0.088 Uiso 1 calc R .
H7C H 0.1591(24) 0.3677(13) 0.5243(19) 0.088 Uiso 1 calc R .
C5 C -0.2911(23) 0.3931(13) 0.2740(19) 0.059(5) Uani 1 d . .
H5A H -0.3568(23) 0.3679(13) 0.3300(19) 0.089 Uiso 1 calc R .
H5B H -0.2882(23) 0.3562(13) 0.1996(19) 0.089 Uiso 1 calc R .
H5C H -0.3368(23) 0.4467(13) 0.2412(19) 0.089 Uiso 1 calc R .

loop_
_atom_type_symbol
_atom_type_description
_atom_type_scat_dispersion_real
_atom_type_scat_dispersion_imag
_atom_type_scat_source
C C 0.0033 0.0016 'International Tables Vol C Tables 4.2.6.8 and 6.1.1.4'
H H 0.0000 0.0000 'International Tables Vol C Tables 4.2.6.8 and 6.1.1.4'
N N 0.0061 0.0033 'International Tables Vol C Tables 4.2.6.8 and 6.1.1.4'
I I -0.4742 1.8119 'International Tables Vol C Tables 4.2.6.8 and 6.1.1.4'
Pt Pt -1.7033 8.3905 'International Tables Vol C Tables 4.2.6.8 and 6.1.1.4'

loop_
_geom_angle_atom_site_label_1
_geom_angle_atom_site_label_2
_geom_angle_atom_site_label_3
_geom_angle
_geom_angle_site_symmetry_1
_geom_angle_site_symmetry_3
_geom_angle_publ_flag
N4 Pt N2 91.3(6) . . ?
N4 Pt I2 87.2(4) . . ?
N2 Pt I2 178.5(4) . . ?
N4 Pt I1 177.9(4) . . ?
N2 Pt I1 88.2(4) . . ?
I2 Pt I1 93.20(5) . . ?
C2 N2 C6 112.9(15) . . ?
C2 N2 Pt 114.5(10) . . ?
C6 N2 Pt 112.1(11) . . ?
C7 N4 C4 112.3(14) . . ?
C7 N4 Pt 112.6(11) . . ?
C4 N4 Pt 118.0(10) . . ?
C3 C2 N2 113.8(15) . . ?
C3 C2 C1 118.4(15) . . ?
N2 C2 C1 107.4(15) . . ?
C2 C3 C4 120.6(14) . . ?
N4 C4 C3 112.2(13) . . ?
N4 C4 C5 108.7(14) . . ?
C3 C4 C5 114.6(13) . . ?

loop_
_geom_bond_atom_site_label_1
_geom_bond_atom_site_label_2
_geom_bond_distance
_geom_bond_site_symmetry_2
_geom_bond_publ_flag
Pt N4 2.057(12) . ?
Pt N2 2.088(13) . ?
Pt I2 2.5859(14) . ?
Pt I1 2.5887(14) . ?
N2 C2 1.48(2) . ?
N2 C6 1.50(2) . ?
N4 C7 1.47(2) . ?
N4 C4 1.48(2) . ?
C2 C3 1.49(2) . ?
C2 C1 1.52(3) . ?
C3 C4 1.52(2) . ?
C4 C5 1.55(3) . ?
